data_4515934
loop_
_publ_author_name
'Reddy, Chatrala Ravikumar'
'Sridhar, Balasubramanian'
'V Subba Reddy, Basi'

_publ_section_title
;
 Ru(II)-Catalyzed Oxidative Functionalization of
 Arylhydrazine-1,2-dicarboxylates with Internal Alkynes for the Synthesis
 of Enecarbamates.
;
_journal_issue 8
_journal_name_full 'ACS omega'
_journal_page_first 9746
_journal_page_last 9753
_journal_paper_doi 10.1021/acsomega.8b01118
_journal_volume 3
_journal_year 2018
_chemical_formula_moiety 'C21 H24 N2 O5'
_chemical_formula_sum 'C21 H24 N2 O5'
_chemical_formula_weight 384.42
_space_group_crystal_system triclinic
_space_group_IT_number 2
_space_group_name_Hall '-P 1'
_space_group_name_H-M_alt 'P -1'
_atom_sites_solution_hydrogens mixed
_audit_creation_method SHELXL-2014/7
_cell_angle_alpha 95.027(2)
_cell_angle_beta 97.3880(10)
_cell_angle_gamma 96.9920(10)
_cell_formula_units_Z 2
_cell_length_a 8.9744(8)
_cell_length_b 9.5414(9)
_cell_length_c 11.6948(10)
_cell_measurement_reflns_used 5125
_cell_measurement_temperature 294(2)
_cell_measurement_theta_max 28.18
_cell_measurement_theta_min 2.31
_cell_volume 980.27(15)
_computing_cell_refinement 'SAINT (Bruker, 2001)'
_computing_data_collection 'SMART (Bruker, 2001)'
_computing_data_reduction 'SAINT (Bruker, 2001)'
_computing_molecular_graphics 'SHELXL2014 (Sheldrick, 2015)'
_computing_publication_material 'SHELXL2014 (Sheldrick, 2015)'
_computing_structure_refinement 'SHELXL-2014/7 (Sheldrick, 2015)'
_computing_structure_solution 'SHELXL-2014/7 (Sheldrick, 2015)'
_diffrn_ambient_temperature 294(2)
_diffrn_measured_fraction_theta_full 0.992
_diffrn_measured_fraction_theta_max 0.944
_diffrn_measurement_device_type 'Bruker SMART APEX CCD area-detector'
_diffrn_measurement_method \w
_diffrn_radiation_type MoK\a
_diffrn_radiation_wavelength 0.71073
_diffrn_reflns_av_R_equivalents 0.0195
_diffrn_reflns_av_unetI/netI 0.0248
_diffrn_reflns_Laue_measured_fraction_full 0.992
_diffrn_reflns_Laue_measured_fraction_max 0.944
_diffrn_reflns_limit_h_max 11
_diffrn_reflns_limit_h_min -11
_diffrn_reflns_limit_k_max 12
_diffrn_reflns_limit_k_min -12
_diffrn_reflns_limit_l_max 15
_diffrn_reflns_limit_l_min -14
_diffrn_reflns_number 11286
_diffrn_reflns_point_group_measured_fraction_full 0.992
_diffrn_reflns_point_group_measured_fraction_max 0.944
_diffrn_reflns_theta_full 25.242
_diffrn_reflns_theta_max 28.273
_diffrn_reflns_theta_min 2.162
_exptl_absorpt_coefficient_mu 0.093
_exptl_absorpt_correction_T_max 0.98
_exptl_absorpt_correction_T_min 0.96
_exptl_absorpt_correction_type multi-scan
_exptl_absorpt_process_details 'SADABS; Bruker,2001'
_exptl_crystal_colour colorless
_exptl_crystal_density_diffrn 1.302
_exptl_crystal_description block
_exptl_crystal_F_000 408
_exptl_crystal_size_max 0.280
_exptl_crystal_size_mid 0.220
_exptl_crystal_size_min 0.110
_refine_diff_density_max 0.267
_refine_diff_density_min -0.138
_refine_diff_density_rms 0.039
_refine_ls_extinction_method none
_refine_ls_goodness_of_fit_ref 1.055
_refine_ls_hydrogen_treatment mixed
_refine_ls_matrix_type full
_refine_ls_number_parameters 265
_refine_ls_number_reflns 4590
_refine_ls_number_restraints 0
_refine_ls_restrained_S_all 1.055
_refine_ls_R_factor_all 0.0538
_refine_ls_R_factor_gt 0.0448
_refine_ls_shift/su_max 0.005
_refine_ls_shift/su_mean 0.000
_refine_ls_structure_factor_coef Fsqd
_refine_ls_weighting_details 'w=1/[\s^2^(Fo^2^)+(0.0591P)^2^+0.1895P] where P=(Fo^2^+2Fc^2^)/3'
_refine_ls_weighting_scheme calc
_refine_ls_wR_factor_gt 0.1175
_refine_ls_wR_factor_ref 0.1240
_reflns_Friedel_coverage 0.000
_reflns_number_gt 3779
_reflns_number_total 4590
_reflns_threshold_expression 'I > 2\s(I)'
_cod_data_source_file ao8b01118_si_002.cif
_cod_data_source_block BE85m
_cod_database_code 4515934
_shelx_shelxl_version_number 2014/7
_shelx_space_group_comment
;
The symmetry employed for this shelxl refinement is uniquely defined
by the following loop, which should always be used as a source of
symmetry information in preference to the above space-group names.
They are only intended as comments.
;
_shelx_estimated_absorpt_t_min 0.974
_shelx_estimated_absorpt_t_max 0.990

loop_
_space_group_symop_operation_xyz
'x, y, z'
'-x, -y, -z'

loop_
_atom_site_label
_atom_site_type_symbol
_atom_site_fract_x
_atom_site_fract_y
_atom_site_fract_z
_atom_site_U_iso_or_equiv
_atom_site_adp_type
_atom_site_occupancy
_atom_site_site_symmetry_order
_atom_site_calc_flag
_atom_site_refinement_flags_posn
_atom_site_refinement_flags_adp
C1 C 0.07392(13) 0.29735(13) 0.77904(11) 0.0335(3) Uani 1 1 d . .
C2 C 0.09990(14) 0.41555(13) 0.71850(12) 0.0372(3) Uani 1 1 d . .
H2 H 0.0801 0.4056 0.6380 0.045 Uiso 1 1 calc R U
C3 C 0.15516(14) 0.54808(13) 0.77772(12) 0.0386(3) Uani 1 1 d . .
C4 C 0.17981(16) 0.56354(14) 0.89785(13) 0.0436(3) Uani 1 1 d . .
H4 H 0.2120 0.6529 0.9378 0.052 Uiso 1 1 calc R U
C5 C 0.15689(16) 0.44736(15) 0.95802(12) 0.0437(3) Uani 1 1 d . .
H5 H 0.1747 0.4584 1.0386 0.052 Uiso 1 1 calc R U
C6 C 0.10713(14) 0.31301(14) 0.89924(11) 0.0373(3) Uani 1 1 d . .
C7 C 0.1870(2) 0.65510(18) 0.60381(16) 0.0632(5) Uani 1 1 d . .
H7A H 0.2565 0.5908 0.5844 0.095 Uiso 1 1 calc R U
H7B H 0.2180 0.7463 0.5793 0.095 Uiso 1 1 calc R U
H7C H 0.0869 0.6188 0.5654 0.095 Uiso 1 1 calc R U
C8 C 0.20584(16) 0.13607(15) 1.01876(12) 0.0439(3) Uani 1 1 d . .
C9 C 0.4617(2) 0.1768(2) 1.1038(2) 0.0736(5) Uani 1 1 d . .
H9A H 0.4332 0.1515 1.1764 0.110 Uiso 1 1 calc R U
H9B H 0.5456 0.2517 1.1179 0.110 Uiso 1 1 calc R U
H9C H 0.4905 0.0955 1.0620 0.110 Uiso 1 1 calc R U
C10 C 0.01572(14) 0.15473(13) 0.71359(11) 0.0336(3) Uani 1 1 d . .
C11 C 0.12636(15) 0.08902(15) 0.64597(12) 0.0419(3) Uani 1 1 d . .
H11A H 0.1610 0.1545 0.5930 0.050 Uiso 1 1 calc R U
H11B H 0.0745 0.0033 0.6000 0.050 Uiso 1 1 calc R U
C12 C 0.26384(17) 0.05216(18) 0.72293(16) 0.0564(4) Uani 1 1 d . .
H12A H 0.3142 0.1360 0.7703 0.085 Uiso 1 1 calc R U
H12B H 0.3326 0.0154 0.6752 0.085 Uiso 1 1 calc R U
H12C H 0.2312 -0.0181 0.7716 0.085 Uiso 1 1 calc R U
C13 C -0.12565(14) 0.09443(12) 0.71728(11) 0.0332(3) Uani 1 1 d . .
C14 C -0.29427(14) 0.27680(13) 0.74361(11) 0.0363(3) Uani 1 1 d . .
C15 C -0.4769(2) 0.42225(19) 0.79259(19) 0.0682(5) Uani 1 1 d . .
H15A H -0.4113 0.5078 0.7865 0.102 Uiso 1 1 calc R U
H15B H -0.5383 0.4391 0.8525 0.102 Uiso 1 1 calc R U
H15C H -0.5411 0.3936 0.7200 0.102 Uiso 1 1 calc R U
C16 C -0.19453(14) -0.05131(13) 0.66636(11) 0.0354(3) Uani 1 1 d . .
C17 C -0.12748(16) -0.17010(14) 0.69342(14) 0.0466(3) Uani 1 1 d . .
H17 H -0.0342 -0.1590 0.7404 0.056 Uiso 1 1 calc R U
C18 C -0.19862(19) -0.30528(16) 0.65085(17) 0.0581(4) Uani 1 1 d . .
H18 H -0.1530 -0.3842 0.6699 0.070 Uiso 1 1 calc R U
C19 C -0.33590(19) -0.32305(17) 0.58086(16) 0.0587(4) Uani 1 1 d . .
H19 H -0.3828 -0.4139 0.5521 0.070 Uiso 1 1 calc R U
C20 C -0.40437(17) -0.20659(17) 0.55308(14) 0.0533(4) Uani 1 1 d . .
H20 H -0.4971 -0.2186 0.5052 0.064 Uiso 1 1 calc R U
C21 C -0.33486(15) -0.07148(15) 0.59657(12) 0.0438(3) Uani 1 1 d . .
H21 H -0.3825 0.0068 0.5789 0.053 Uiso 1 1 calc R U
N1 N 0.09074(14) 0.19135(13) 0.96212(10) 0.0444(3) Uani 1 1 d . .
N2 N -0.22541(12) 0.16743(12) 0.77947(10) 0.0370(2) Uani 1 1 d . .
O1 O 0.18637(12) 0.66904(10) 0.72524(9) 0.0514(3) Uani 1 1 d . .
O2 O 0.19304(13) 0.01785(12) 1.05080(10) 0.0596(3) Uani 1 1 d . .
O3 O 0.33545(12) 0.22425(12) 1.03653(10) 0.0566(3) Uani 1 1 d . .
O4 O -0.27756(12) 0.33501(11) 0.65783(10) 0.0528(3) Uani 1 1 d . .
O5 O -0.38728(12) 0.31216(11) 0.82050(9) 0.0519(3) Uani 1 1 d . .
H1N H 0.007(2) 0.1342(19) 0.9463(15) 0.055(5) Uiso 1 1 d . .
H2N H -0.2591(18) 0.1252(17) 0.8336(14) 0.047(4) Uiso 1 1 d . .

loop_
_atom_site_aniso_label
_atom_site_aniso_U_11
_atom_site_aniso_U_22
_atom_site_aniso_U_33
_atom_site_aniso_U_23
_atom_site_aniso_U_13
_atom_site_aniso_U_12
C1 0.0277(5) 0.0302(6) 0.0412(7) 0.0027(5) 0.0026(5) 0.0019(5)
C2 0.0359(6) 0.0342(6) 0.0403(7) 0.0055(5) 0.0011(5) 0.0027(5)
C3 0.0330(6) 0.0311(6) 0.0520(8) 0.0076(5) 0.0055(5) 0.0039(5)
C4 0.0412(7) 0.0346(7) 0.0513(8) -0.0048(6) 0.0051(6) -0.0021(5)
C5 0.0423(7) 0.0456(7) 0.0401(7) -0.0004(6) 0.0046(6) -0.0021(6)
C6 0.0339(6) 0.0368(7) 0.0400(7) 0.0068(5) 0.0036(5) -0.0002(5)
C7 0.0810(12) 0.0467(9) 0.0665(11) 0.0186(8) 0.0239(9) 0.0040(8)
C8 0.0462(7) 0.0447(8) 0.0384(7) 0.0094(6) 0.0032(6) -0.0048(6)
C9 0.0451(9) 0.0736(12) 0.0978(15) 0.0207(11) -0.0094(9) 0.0032(8)
C10 0.0344(6) 0.0295(6) 0.0360(6) 0.0046(5) 0.0012(5) 0.0033(5)
C11 0.0394(7) 0.0381(7) 0.0475(7) 0.0003(6) 0.0101(6) 0.0008(5)
C12 0.0389(7) 0.0532(9) 0.0755(11) -0.0028(8) 0.0063(7) 0.0093(7)
C13 0.0338(6) 0.0288(6) 0.0363(6) 0.0047(5) 0.0010(5) 0.0051(5)
C14 0.0315(6) 0.0315(6) 0.0429(7) 0.0000(5) -0.0015(5) 0.0021(5)
C15 0.0565(10) 0.0556(10) 0.0974(14) 0.0033(9) 0.0138(9) 0.0276(8)
C16 0.0326(6) 0.0315(6) 0.0410(7) 0.0024(5) 0.0056(5) 0.0006(5)
C17 0.0374(7) 0.0352(7) 0.0650(9) 0.0047(6) 0.0008(6) 0.0036(5)
C18 0.0526(9) 0.0307(7) 0.0905(12) 0.0034(7) 0.0114(8) 0.0040(6)
C19 0.0539(9) 0.0393(8) 0.0767(11) -0.0095(7) 0.0133(8) -0.0115(7)
C20 0.0415(8) 0.0560(9) 0.0547(9) -0.0043(7) -0.0006(6) -0.0087(7)
C21 0.0377(7) 0.0425(7) 0.0486(8) 0.0031(6) 0.0004(6) 0.0031(6)
N1 0.0413(6) 0.0443(7) 0.0435(6) 0.0130(5) -0.0017(5) -0.0087(5)
N2 0.0369(6) 0.0338(6) 0.0422(6) 0.0083(5) 0.0080(5) 0.0064(4)
O1 0.0609(6) 0.0316(5) 0.0609(7) 0.0110(4) 0.0069(5) 0.0004(4)
O2 0.0600(7) 0.0516(6) 0.0632(7) 0.0263(5) -0.0069(5) -0.0069(5)
O3 0.0416(6) 0.0526(6) 0.0719(7) 0.0186(5) -0.0032(5) -0.0049(5)
O4 0.0572(6) 0.0498(6) 0.0567(6) 0.0196(5) 0.0083(5) 0.0176(5)
O5 0.0492(6) 0.0496(6) 0.0616(7) 0.0049(5) 0.0143(5) 0.0191(5)

loop_
_atom_type_symbol
_atom_type_description
_atom_type_scat_dispersion_real
_atom_type_scat_dispersion_imag
_atom_type_scat_source
C C 0.0033 0.0016 'International Tables Vol C Tables 4.2.6.8 and 6.1.1.4'
H H 0.0000 0.0000 'International Tables Vol C Tables 4.2.6.8 and 6.1.1.4'
N N 0.0061 0.0033 'International Tables Vol C Tables 4.2.6.8 and 6.1.1.4'
O O 0.0106 0.0060 'International Tables Vol C Tables 4.2.6.8 and 6.1.1.4'

loop_
_geom_angle_atom_site_label_1
_geom_angle_atom_site_label_2
_geom_angle_atom_site_label_3
_geom_angle
C6 C1 C2 119.24(11)
C6 C1 C10 121.02(11)
C2 C1 C10 119.71(11)
C3 C2 C1 120.44(12)
C3 C2 H2 119.8
C1 C2 H2 119.8
O1 C3 C4 116.04(12)
O1 C3 C2 124.30(13)
C4 C3 C2 119.65(12)
C5 C4 C3 120.22(12)
C5 C4 H4 119.9
C3 C4 H4 119.9
C4 C5 C6 120.51(13)
C4 C5 H5 119.7
C6 C5 H5 119.7
C1 C6 C5 119.79(12)
C1 C6 N1 119.96(11)
C5 C6 N1 120.25(12)
O1 C7 H7A 109.5
O1 C7 H7B 109.5
H7A C7 H7B 109.5
O1 C7 H7C 109.5
H7A C7 H7C 109.5
H7B C7 H7C 109.5
O2 C8 O3 123.48(14)
O2 C8 N1 123.52(13)
O3 C8 N1 113.00(12)
O3 C9 H9A 109.5
O3 C9 H9B 109.5
H9A C9 H9B 109.5
O3 C9 H9C 109.5
H9A C9 H9C 109.5
H9B C9 H9C 109.5
C13 C10 C1 120.28(11)
C13 C10 C11 124.24(11)
C1 C10 C11 115.48(10)
C10 C11 C12 113.19(12)
C10 C11 H11A 108.9
C12 C11 H11A 108.9
C10 C11 H11B 108.9
C12 C11 H11B 108.9
H11A C11 H11B 107.8
C11 C12 H12A 109.5
C11 C12 H12B 109.5
H12A C12 H12B 109.5
C11 C12 H12C 109.5
H12A C12 H12C 109.5
H12B C12 H12C 109.5
C10 C13 N2 120.48(11)
C10 C13 C16 126.43(11)
N2 C13 C16 113.01(10)
O4 C14 N2 126.72(13)
O4 C14 O5 124.74(12)
N2 C14 O5 108.54(11)
O5 C15 H15A 109.5
O5 C15 H15B 109.5
H15A C15 H15B 109.5
O5 C15 H15C 109.5
H15A C15 H15C 109.5
H15B C15 H15C 109.5
C17 C16 C21 118.39(12)
C17 C16 C13 121.57(12)
C21 C16 C13 119.87(12)
C18 C17 C16 120.51(14)
C18 C17 H17 119.7
C16 C17 H17 119.7
C19 C18 C17 120.30(15)
C19 C18 H18 119.9
C17 C18 H18 119.9
C18 C19 C20 120.09(14)
C18 C19 H19 120.0
C20 C19 H19 120.0
C19 C20 C21 119.86(14)
C19 C20 H20 120.1
C21 C20 H20 120.1
C20 C21 C16 120.83(14)
C20 C21 H21 119.6
C16 C21 H21 119.6
C8 N1 C6 124.96(12)
C8 N1 H1N 114.6(12)
C6 N1 H1N 117.7(12)
C14 N2 C13 125.18(11)
C14 N2 H2N 117.7(11)
C13 N2 H2N 115.4(11)
C3 O1 C7 118.04(11)
C8 O3 C9 116.39(12)
C14 O5 C15 116.24(13)

loop_
_geom_bond_atom_site_label_1
_geom_bond_atom_site_label_2
_geom_bond_distance
C1 C6 1.3898(18)
C1 C2 1.3950(17)
C1 C10 1.5007(17)
C2 C3 1.3893(18)
C2 H2 0.9300
C3 O1 1.3700(16)
C3 C4 1.386(2)
C4 C5 1.373(2)
C4 H4 0.9300
C5 C6 1.3937(19)
C5 H5 0.9300
C6 N1 1.4303(17)
C7 O1 1.415(2)
C7 H7A 0.9600
C7 H7B 0.9600
C7 H7C 0.9600
C8 O2 1.2164(17)
C8 O3 1.3315(17)
C8 N1 1.3424(19)
C9 O3 1.437(2)
C9 H9A 0.9600
C9 H9B 0.9600
C9 H9C 0.9600
C10 C13 1.3354(17)
C10 C11 1.5070(18)
C11 C12 1.527(2)
C11 H11A 0.9700
C11 H11B 0.9700
C12 H12A 0.9600
C12 H12B 0.9600
C12 H12C 0.9600
C13 N2 1.4304(16)
C13 C16 1.4904(17)
C14 O4 1.2056(16)
C14 N2 1.3468(17)
C14 O5 1.3519(17)
C15 O5 1.4335(19)
C15 H15A 0.9600
C15 H15B 0.9600
C15 H15C 0.9600
C16 C17 1.3880(19)
C16 C21 1.3922(18)
C17 C18 1.387(2)
C17 H17 0.9300
C18 C19 1.372(2)
C18 H18 0.9300
C19 C20 1.377(2)
C19 H19 0.9300
C20 C21 1.385(2)
C20 H20 0.9300
C21 H21 0.9300
N1 H1N 0.864(19)
N2 H2N 0.848(16)

loop_
_geom_hbond_atom_site_label_D
_geom_hbond_atom_site_label_H
_geom_hbond_atom_site_label_A
_geom_hbond_distance_DH
_geom_hbond_distance_HA
_geom_hbond_distance_DA
_geom_hbond_angle_DHA
_geom_hbond_site_symmetry_A
N1 H1N O2 0.864(19) 2.170(19) 3.0172(16) 166.4(16) 2_557
N2 H2N O2 0.848(16) 2.087(16) 2.7824(15) 138.9(15) 2_557

loop_
_geom_torsion_atom_site_label_1
_geom_torsion_atom_site_label_2
_geom_torsion_atom_site_label_3
_geom_torsion_atom_site_label_4
_geom_torsion
C6 C1 C2 C3 -1.42(19)
C10 C1 C2 C3 -179.37(11)
C1 C2 C3 O1 178.81(12)
C1 C2 C3 C4 -2.13(19)
O1 C3 C4 C5 -177.67(12)
C2 C3 C4 C5 3.2(2)
C3 C4 C5 C6 -0.7(2)
C2 C1 C6 C5 3.90(19)
C10 C1 C6 C5 -178.17(12)
C2 C1 C6 N1 -175.85(12)
C10 C1 C6 N1 2.09(19)
C4 C5 C6 C1 -2.9(2)
C4 C5 C6 N1 176.86(13)
C6 C1 C10 C13 72.17(16)
C2 C1 C10 C13 -109.91(14)
C6 C1 C10 C11 -108.05(14)
C2 C1 C10 C11 69.87(15)
C13 C10 C11 C12 -114.95(15)
C1 C10 C11 C12 65.27(15)
C1 C10 C13 N2 2.68(18)
C11 C10 C13 N2 -177.08(12)
C1 C10 C13 C16 -173.93(11)
C11 C10 C13 C16 6.3(2)
C10 C13 C16 C17 54.48(19)
N2 C13 C16 C17 -122.35(14)
C10 C13 C16 C21 -130.30(14)
N2 C13 C16 C21 52.87(16)
C21 C16 C17 C18 0.5(2)
C13 C16 C17 C18 175.83(14)
C16 C17 C18 C19 0.4(3)
C17 C18 C19 C20 -0.4(3)
C18 C19 C20 C21 -0.4(3)
C19 C20 C21 C16 1.4(2)
C17 C16 C21 C20 -1.4(2)
C13 C16 C21 C20 -176.78(13)
O2 C8 N1 C6 -164.17(14)
O3 C8 N1 C6 16.0(2)
C1 C6 N1 C8 110.82(16)
C5 C6 N1 C8 -68.93(19)
O4 C14 N2 C13 -4.1(2)
O5 C14 N2 C13 175.94(11)
C10 C13 N2 C14 74.80(17)
C16 C13 N2 C14 -108.16(14)
C4 C3 O1 C7 169.85(14)
C2 C3 O1 C7 -11.1(2)
O2 C8 O3 C9 -4.0(2)
N1 C8 O3 C9 175.79(15)
O4 C14 O5 C15 3.4(2)
N2 C14 O5 C15 -176.63(13)
